data_4037230
loop_
_publ_author_name
'Ye, Qun'
'Zhang, Zhen'
'Png, Zhuang Mao'
'Neo, Wei Teng'
'Lin, Tingting'
'Zeng, Huining'
'Xu, Hui'
'Xu, Jianwei'

_publ_section_title
;
 Cyclization of Tetraaryl-Substituted Benzoquinones and Hydroquinones
 through the Scholl Reaction.
;
_journal_issue 19
_journal_name_full 'The Journal of organic chemistry'
_journal_page_first 9219
_journal_page_last 9226
_journal_paper_doi 10.1021/acs.joc.6b01785
_journal_volume 81
_journal_year 2016
_chemical_formula_moiety 'C24 H25.50 Cl1.50 O'
_chemical_formula_sum 'C24 H25.5 Cl1.5 O'
_chemical_formula_weight 384.15
_space_group_crystal_system monoclinic
_space_group_IT_number 11
_space_group_name_Hall '-P 2yb'
_space_group_name_H-M_alt 'P 1 21/m 1'
_atom_sites_solution_hydrogens geom
_audit_creation_method SHELXL-2014/6
_cell_angle_alpha 90
_cell_angle_beta 111.283(4)
_cell_angle_gamma 90
_cell_formula_units_Z 4
_cell_length_a 16.4628(12)
_cell_length_b 6.9001(5)
_cell_length_c 18.9585(19)
_cell_measurement_reflns_used 5521
_cell_measurement_temperature 100(2)
_cell_measurement_theta_max 63.611
_cell_measurement_theta_min 2.501
_cell_volume 2006.7(3)
_computing_cell_refinement 'SHELXTL, Acta Cryst., Sect. A 2008, 64, 112-122.'
_computing_data_collection 'APEX v2014.9.0'
_computing_data_reduction 'Saint, APEX v2014.9.0.'
_computing_molecular_graphics Ortep3
_computing_publication_material 'APEX v2014.9.0.'
_computing_structure_refinement 'SHELXL-2014/6 (Sheldrick, 2014)'
_computing_structure_solution 'Sir 2014'
_diffrn_ambient_temperature 100(2)
_diffrn_measured_fraction_theta_full 0.794
_diffrn_measured_fraction_theta_max 0.874
_diffrn_measurement_device_type 'Bruker AXS D8 Venture '
_diffrn_measurement_method 'profile data from \q/2\q scans'
_diffrn_radiation_type CuK\a
_diffrn_radiation_wavelength 1.54178
_diffrn_reflns_av_R_equivalents 0.1363
_diffrn_reflns_av_unetI/netI 0.3515
_diffrn_reflns_Laue_measured_fraction_max 0.874
_diffrn_reflns_limit_h_max 19
_diffrn_reflns_limit_h_min -16
_diffrn_reflns_limit_k_max 7
_diffrn_reflns_limit_k_min -8
_diffrn_reflns_limit_l_max 22
_diffrn_reflns_limit_l_min -16
_diffrn_reflns_number 4836
_diffrn_reflns_point_group_measured_fraction_max 0.874
_diffrn_reflns_theta_full 67.679
_diffrn_reflns_theta_max 63.611
_diffrn_reflns_theta_min 2.501
_exptl_absorpt_coefficient_mu 2.360
_exptl_absorpt_correction_T_max 0.802
_exptl_absorpt_correction_T_min 0.726
_exptl_absorpt_correction_type multi-scan
_exptl_absorpt_process_details Sadabs
_exptl_crystal_colour 'pale yellow'
_exptl_crystal_density_diffrn 1.268
_exptl_crystal_description 'thin plate'
_exptl_crystal_F_000 812
_exptl_crystal_size_max 0.145
_exptl_crystal_size_mid 0.126
_exptl_crystal_size_min 0.098
_refine_diff_density_max 0.452
_refine_diff_density_min -0.708
_refine_diff_density_rms 0.095
_refine_ls_extinction_coef 0.0001(3)
_refine_ls_extinction_expression Fc^*^=kFc[1+0.001xFc^2^\l^3^/sin(2\q)]^-1/4^
_refine_ls_extinction_method SHELXL
_refine_ls_goodness_of_fit_ref 1.026
_refine_ls_hydrogen_treatment constr
_refine_ls_matrix_type full
_refine_ls_number_parameters 320
_refine_ls_number_reflns 3146
_refine_ls_number_restraints 291
_refine_ls_restrained_S_all 1.013
_refine_ls_R_factor_all 0.1929
_refine_ls_R_factor_gt 0.0995
_refine_ls_shift/su_max 0.000
_refine_ls_shift/su_mean 0.000
_refine_ls_structure_factor_coef Fsqd
_refine_ls_weighting_details 'w=1/[\s^2^(Fo^2^)+(0.1463P)^2^+1.6688P] where P=(Fo^2^+2Fc^2^)/3'
_refine_ls_weighting_scheme calc
_refine_ls_wR_factor_gt 0.2515
_refine_ls_wR_factor_ref 0.2823
_reflns_Friedel_coverage 0.000
_reflns_number_gt 1594
_reflns_number_total 3146
_reflns_threshold_expression 'I > 2\s(I)'
_cod_data_source_file jo6b01785_si_002.cif
_cod_data_source_block shelx
_cod_original_sg_symbol_H-M 'P 21/m'
_cod_original_formula_sum 'C24 H25.50 Cl1.50 O'
_cod_database_code 4037230
_shelx_space_group_comment
;
The symmetry employed for this shelxl refinement is uniquely defined
by the following loop, which should always be used as a source of
symmetry information in preference to the above space-group names.
They are only intended as comments.
;
_shelx_estimated_absorpt_t_min 0.726
_shelx_estimated_absorpt_t_max 0.802
_shelxl_version_number 2014/6

loop_
_space_group_symop_operation_xyz
'x, y, z'
'-x, y+1/2, -z'
'-x, -y, -z'
'x, -y-1/2, z'

loop_
_atom_site_label
_atom_site_type_symbol
_atom_site_fract_x
_atom_site_fract_y
_atom_site_fract_z
_atom_site_U_iso_or_equiv
_atom_site_adp_type
_atom_site_occupancy
_atom_site_site_symmetry_order
_atom_site_calc_flag
_atom_site_refinement_flags_posn
_atom_site_refinement_flags_adp
_atom_site_refinement_flags_occupancy
_atom_site_disorder_assembly
_atom_site_disorder_group
O1 O 0.3109(3) 0.7500 0.5135(3) 0.0223(15) Uani 1 2 d S T P . .
O2 O 0.5391(3) 0.7500 0.3664(3) 0.0249(16) Uani 1 2 d S T P . .
C1 C 0.3691(5) 0.7500 0.5873(4) 0.022(2) Uani 1 2 d S TU P . .
C2 C 0.3453(5) 0.7500 0.6491(4) 0.022(2) Uani 1 2 d S TU P . .
H2 H 0.2856 0.7500 0.6435 0.027 Uiso 1 2 calc R U P . .
C3 C 0.4105(5) 0.7500 0.7204(4) 0.030(2) Uani 1 2 d S TU P A .
C4 C 0.4967(6) 0.7500 0.7239(5) 0.035(2) Uani 1 2 d S TU P . .
H4 H 0.5420 0.7500 0.7724 0.042 Uiso 1 2 calc R U P . .
C5 C 0.5195(5) 0.7500 0.6613(4) 0.019(2) Uani 1 2 d S TU P . .
H5 H 0.5792 0.7500 0.6668 0.023 Uiso 1 2 calc R U P . .
C6 C 0.4549(5) 0.7500 0.5898(4) 0.017(2) Uani 1 2 d S TU P . .
C7 C 0.4486(5) 0.7500 0.5120(4) 0.020(2) Uani 1 2 d S TU P . .
C8 C 0.5082(5) 0.7500 0.4732(4) 0.0142(19) Uani 1 2 d S TU P . .
C9 C 0.6020(5) 0.7500 0.4958(4) 0.019(2) Uani 1 2 d S TU P . .
C10 C 0.6748(5) 0.7500 0.5629(4) 0.018(2) Uani 1 2 d S TU P . .
H10 H 0.6681 0.7500 0.6106 0.021 Uiso 1 2 calc R U P . .
C11 C 0.7553(5) 0.7500 0.5587(4) 0.023(2) Uani 1 2 d S TU P . .
H11 H 0.8045 0.7500 0.6046 0.027 Uiso 1 2 calc R U P . .
C12 C 0.7700(5) 0.7500 0.4898(4) 0.019(2) Uani 1 2 d S TU P . .
C13 C 0.6977(5) 0.7500 0.4232(4) 0.025(2) Uani 1 2 d S TU P . .
H13 H 0.7039 0.7500 0.3753 0.030 Uiso 1 2 calc R U P . .
C14 C 0.6166(5) 0.7500 0.4287(4) 0.018(2) Uani 1 2 d S TU P . .
C15 C 0.4733(5) 0.7500 0.3948(4) 0.019(2) Uani 1 2 d S TU P . .
C16 C 0.3836(5) 0.7500 0.3479(4) 0.021(2) Uani 1 2 d S TU P . .
C17 C 0.3510(5) 0.7500 0.2665(4) 0.021(2) Uani 1 2 d S TU P . .
C18 C 0.4072(5) 0.7500 0.2255(4) 0.024(2) Uani 1 2 d S TU P . .
H18 H 0.4684 0.7500 0.2525 0.029 Uiso 1 2 calc R U P . .
C19 C 0.3766(5) 0.7500 0.1474(4) 0.025(2) Uani 1 2 d S TU P . .
H19 H 0.4167 0.7500 0.1219 0.030 Uiso 1 2 calc R U P . .
C20 C 0.2852(5) 0.7500 0.1048(4) 0.022(2) Uani 1 2 d S TU P . .
C21 C 0.2320(5) 0.7500 0.1450(4) 0.018(2) Uani 1 2 d S TU P . .
H21 H 0.1708 0.7500 0.1178 0.022 Uiso 1 2 calc R U P . .
C22 C 0.2616(5) 0.7500 0.2239(4) 0.018(2) Uani 1 2 d S TU P . .
C23 C 0.1999(5) 0.7500 0.2637(4) 0.020(2) Uani 1 2 d S TU P . .
C24 C 0.1089(4) 0.7500 0.2242(4) 0.017(2) Uani 1 2 d S TU P . .
H24 H 0.0882 0.7500 0.1704 0.021 Uiso 1 2 calc R U P . .
C25 C 0.0480(5) 0.7500 0.2585(4) 0.0160(19) Uani 1 2 d S TU P . .
C26 C 0.0796(5) 0.7500 0.3361(4) 0.025(2) Uani 1 2 d S TU P . .
H26 H 0.0390 0.7500 0.3611 0.030 Uiso 1 2 calc R U P . .
C27 C 0.1665(5) 0.7500 0.3792(4) 0.025(2) Uani 1 2 d S TU P . .
H27 H 0.1847 0.7500 0.4328 0.030 Uiso 1 2 calc R U P . .
C28 C 0.2306(5) 0.7500 0.3442(4) 0.0150(19) Uani 1 2 d S TU P . .
C29 C 0.3247(4) 0.7500 0.3881(4) 0.0124(18) Uani 1 2 d S TU P . .
C30 C 0.3595(5) 0.7500 0.4676(4) 0.021(2) Uani 1 2 d S TU P . .
C31 C 0.3884(4) 0.7500 0.7934(4) 0.035(3) Uani 1 2 d DS TU P . .
C3A C 0.3439(9) 0.5515(15) 0.7900(7) 0.097(6) Uani 0.5 1 d D U P A 1
H3A1 H 0.2851 0.5552 0.7514 0.145 Uiso 0.5 1 calc R U P A 1
H3A2 H 0.3404 0.5225 0.8394 0.145 Uiso 0.5 1 calc R U P A 1
H3A3 H 0.3781 0.4507 0.7771 0.145 Uiso 0.5 1 calc R U P A 1
C4A C 0.4682(7) 0.7500 0.8655(6) 0.115(6) Uani 1 2 d DS TU P A 1
H4A1 H 0.5071 0.6441 0.8638 0.172 Uiso 0.5 1 calc R U P A 1
H4A2 H 0.4504 0.7320 0.9091 0.172 Uiso 0.5 1 calc R U P A 1
H4A3 H 0.4989 0.8739 0.8704 0.172 Uiso 0.5 1 calc R U P A 1
C3B C 0.4251(8) 0.5592(17) 0.8353(11) 0.107(7) Uani 0.5 1 d D U P A 2
H3B1 H 0.4172 0.5575 0.8840 0.160 Uiso 0.5 1 calc R U P A 2
H3B2 H 0.4874 0.5497 0.8438 0.160 Uiso 0.5 1 calc R U P A 2
H3B3 H 0.3942 0.4491 0.8045 0.160 Uiso 0.5 1 calc R U P A 2
C4B C 0.2918(6) 0.7500 0.7789(7) 0.104(5) Uani 1 2 d DS TU P A 2
H4B1 H 0.2829 0.7380 0.8271 0.156 Uiso 1 2 calc R U P A 2
H4B2 H 0.2641 0.6405 0.7461 0.156 Uiso 0.5 1 calc R U P A 2
H4B3 H 0.2659 0.8715 0.7541 0.156 Uiso 0.5 1 calc R U P A 2
C35 C 0.8612(4) 0.7500 0.4868(3) 0.019(2) Uani 1 2 d DS TU P . .
C36 C 0.8731(3) 0.5683(9) 0.4445(3) 0.0403(19) Uani 1 1 d D U . . .
H36A H 0.8625 0.4521 0.4696 0.061 Uiso 1 1 calc R U . . .
H36B H 0.9328 0.5650 0.4448 0.061 Uiso 1 1 calc R U . . .
H36C H 0.8318 0.5720 0.3921 0.061 Uiso 1 1 calc R U . . .
C38 C 0.9336(4) 0.7500 0.5636(3) 0.028(2) Uani 1 2 d DS TU P . .
H38A H 0.9358 0.8764 0.5878 0.042 Uiso 0.5 1 calc R U P . .
H38B H 0.9894 0.7252 0.5576 0.042 Uiso 0.5 1 calc R U P . .
H38C H 0.9227 0.6485 0.5952 0.042 Uiso 0.5 1 calc R U P . .
C39 C 0.2543(4) 0.7500 0.0190(4) 0.030(2) Uani 1 2 d DS TU P . .
C40 C 0.2879(4) 0.5669(9) -0.0081(3) 0.0394(19) Uani 1 1 d D U . . .
H40A H 0.3518 0.5672 0.0121 0.059 Uiso 1 1 calc R U . . .
H40B H 0.2667 0.5656 -0.0635 0.059 Uiso 1 1 calc R U . . .
H40C H 0.2667 0.4515 0.0100 0.059 Uiso 1 1 calc R U . . .
C41 C 0.1559(4) 0.7500 -0.0184(4) 0.029(2) Uani 1 2 d DS TU P . .
H41A H 0.1327 0.6278 -0.0072 0.043 Uiso 0.5 1 calc R U P . .
H41B H 0.1395 0.7636 -0.0733 0.043 Uiso 1 2 calc R U P . .
H41C H 0.1318 0.8585 0.0011 0.043 Uiso 0.5 1 calc R U P . .
C43 C -0.0509(4) 0.7500 0.2124(3) 0.023(2) Uani 1 2 d DS TU P . .
C44 C -0.0916(3) 0.5677(9) 0.2327(3) 0.042(2) Uani 1 1 d D U . . .
H44A H -0.0678 0.4520 0.2172 0.063 Uiso 1 1 calc R U . . .
H44B H -0.1550 0.5710 0.2063 0.063 Uiso 1 1 calc R U . . .
H44C H -0.0780 0.5639 0.2874 0.063 Uiso 1 1 calc R U . . .
C45 C -0.0732(5) 0.7500 0.1278(3) 0.029(2) Uani 1 2 d DS TU P . .
H45A H -0.0403 0.8525 0.1143 0.043 Uiso 0.5 1 calc R U P . .
H45B H -0.1358 0.7734 0.1022 0.043 Uiso 0.5 1 calc R U P . .
H45C H -0.0580 0.6241 0.1120 0.043 Uiso 0.5 1 calc R U P . .
C1S C 0.1560(7) 0.3166(19) 0.1631(6) 0.037(4) Uani 0.5 1 d . U P . .
Cl1S Cl 0.08960(17) 0.2500 0.07310(14) 0.0726(11) Uani 1 2 d S T P . .
Cl2S Cl 0.26376(16) 0.2500 0.1852(2) 0.0757(12) Uani 1 2 d S T P . .
Cl3S Cl 0.1152(3) 0.2500 0.23035(18) 0.0844(12) Uani 1 2 d S T P . .

loop_
_atom_site_aniso_label
_atom_site_aniso_U_11
_atom_site_aniso_U_22
_atom_site_aniso_U_33
_atom_site_aniso_U_23
_atom_site_aniso_U_13
_atom_site_aniso_U_12
O1 0.013(3) 0.037(4) 0.014(3) 0.000 0.001(2) 0.000
O2 0.007(3) 0.050(5) 0.016(3) 0.000 0.002(2) 0.000
C1 0.016(3) 0.029(4) 0.020(3) 0.000 0.003(3) 0.000
C2 0.014(3) 0.028(4) 0.021(3) 0.000 0.002(3) 0.000
C3 0.026(4) 0.037(5) 0.026(4) 0.000 0.008(3) 0.000
C4 0.030(4) 0.043(5) 0.029(4) 0.000 0.006(3) 0.000
C5 0.013(3) 0.026(4) 0.021(3) 0.000 0.009(3) 0.000
C6 0.013(3) 0.019(4) 0.019(3) 0.000 0.003(3) 0.000
C7 0.016(3) 0.019(4) 0.019(3) 0.000 0.002(3) 0.000
C8 0.012(3) 0.009(4) 0.019(3) 0.000 0.002(3) 0.000
C9 0.018(3) 0.015(4) 0.017(3) 0.000 -0.002(3) 0.000
C10 0.014(3) 0.019(4) 0.018(3) 0.000 0.004(3) 0.000
C11 0.014(3) 0.027(4) 0.022(3) 0.000 0.002(3) 0.000
C12 0.014(3) 0.014(4) 0.025(3) 0.000 0.002(3) 0.000
C13 0.022(4) 0.029(4) 0.025(4) 0.000 0.010(3) 0.000
C14 0.019(4) 0.017(4) 0.015(3) 0.000 0.003(3) 0.000
C15 0.019(3) 0.018(4) 0.019(3) 0.000 0.004(3) 0.000
C16 0.017(3) 0.019(4) 0.022(3) 0.000 0.003(3) 0.000
C17 0.017(3) 0.026(4) 0.015(3) 0.000 -0.001(3) 0.000
C18 0.015(3) 0.032(4) 0.022(4) 0.000 0.003(3) 0.000
C19 0.021(4) 0.029(4) 0.029(4) 0.000 0.014(3) 0.000
C20 0.019(4) 0.023(4) 0.020(3) 0.000 0.001(3) 0.000
C21 0.012(3) 0.020(4) 0.019(3) 0.000 0.002(3) 0.000
C22 0.013(3) 0.020(4) 0.020(3) 0.000 0.004(3) 0.000
C23 0.015(3) 0.019(4) 0.019(3) 0.000 0.000(3) 0.000
C24 0.011(3) 0.018(4) 0.018(3) 0.000 0.000(3) 0.000
C25 0.014(3) 0.019(4) 0.014(3) 0.000 0.004(3) 0.000
C26 0.018(4) 0.033(4) 0.023(4) 0.000 0.006(3) 0.000
C27 0.021(4) 0.029(4) 0.020(3) 0.000 0.003(3) 0.000
C28 0.014(3) 0.014(4) 0.018(3) 0.000 0.007(3) 0.000
C29 0.006(3) 0.009(4) 0.015(3) 0.000 -0.004(3) 0.000
C30 0.020(4) 0.020(4) 0.022(4) 0.000 0.005(3) 0.000
C31 0.029(4) 0.047(5) 0.031(4) 0.000 0.011(3) 0.000
C3A 0.092(9) 0.122(11) 0.078(9) 0.004(8) 0.033(7) -0.031(8)
C4A 0.120(9) 0.126(10) 0.097(8) 0.000 0.038(7) 0.000
C3B 0.112(10) 0.106(12) 0.109(10) 0.022(8) 0.048(8) 0.010(9)
C4B 0.113(9) 0.125(10) 0.093(8) 0.000 0.060(7) 0.000
C35 0.015(3) 0.018(4) 0.023(3) 0.000 0.005(3) 0.000
C36 0.017(3) 0.059(5) 0.043(4) -0.003(3) 0.008(3) 0.001(3)
C38 0.020(4) 0.030(6) 0.032(4) 0.000 0.007(3) 0.000
C39 0.026(4) 0.036(5) 0.028(4) 0.000 0.009(3) 0.000
C40 0.033(3) 0.054(5) 0.025(3) -0.012(3) 0.003(3) 0.002(3)
C41 0.026(4) 0.045(6) 0.008(4) 0.000 -0.004(3) 0.000
C43 0.013(3) 0.026(4) 0.027(4) 0.000 0.005(3) 0.000
C44 0.020(3) 0.055(5) 0.044(4) 0.001(4) 0.005(3) -0.017(3)
C45 0.011(4) 0.045(6) 0.026(4) 0.000 0.001(3) 0.000
C1S 0.029(5) 0.040(6) 0.036(5) 0.001(4) 0.005(4) 0.000(4)
Cl1S 0.0481(17) 0.107(3) 0.0417(16) 0.000 -0.0087(12) 0.000
Cl2S 0.0279(15) 0.039(2) 0.128(3) 0.000 -0.0100(16) 0.000
Cl3S 0.148(3) 0.053(3) 0.068(2) 0.000 0.060(2) 0.000

loop_
_atom_type_symbol
_atom_type_description
_atom_type_scat_dispersion_real
_atom_type_scat_dispersion_imag
_atom_type_scat_source
C C 0.0181 0.0091 'International Tables Vol C Tables 4.2.6.8 and 6.1.1.4'
H H 0.0000 0.0000 'International Tables Vol C Tables 4.2.6.8 and 6.1.1.4'
Cl Cl 0.3639 0.7018 'International Tables Vol C Tables 4.2.6.8 and 6.1.1.4'
O O 0.0492 0.0322 'International Tables Vol C Tables 4.2.6.8 and 6.1.1.4'

loop_
_geom_angle_atom_site_label_1
_geom_angle_atom_site_label_2
_geom_angle_atom_site_label_3
_geom_angle
_geom_angle_site_symmetry_1
_geom_angle_site_symmetry_3
C1 O1 C30 106.9(6) . .
C15 O2 C14 106.2(5) . .
C2 C1 O1 124.2(7) . .
C2 C1 C6 125.0(7) . .
O1 C1 C6 110.9(7) . .
C1 C2 C3 118.4(7) . .
C1 C2 H2 120.8 . .
C3 C2 H2 120.8 . .
C2 C3 C4 117.4(8) . .
C2 C3 C31 121.3(7) . .
C4 C3 C31 121.3(7) . .
C5 C4 C3 123.5(8) . .
C5 C4 H4 118.3 . .
C3 C4 H4 118.3 . .
C4 C5 C6 119.6(7) . .
C4 C5 H5 120.2 . .
C6 C5 H5 120.2 . .
C5 C6 C1 116.2(7) . .
C5 C6 C7 138.2(7) . .
C1 C6 C7 105.6(6) . .
C30 C7 C8 117.2(7) . .
C30 C7 C6 106.6(7) . .
C8 C7 C6 136.2(7) . .
C15 C8 C7 117.4(7) . .
C15 C8 C9 107.4(7) . .
C7 C8 C9 135.2(7) . .
C14 C9 C10 117.6(7) . .
C14 C9 C8 104.6(6) . .
C10 C9 C8 137.8(7) . .
C11 C10 C9 118.6(7) . .
C11 C10 H10 120.7 . .
C9 C10 H10 120.7 . .
C10 C11 C12 123.6(7) . .
C10 C11 H11 118.2 . .
C12 C11 H11 118.2 . .
C13 C12 C11 117.7(7) . .
C13 C12 C35 119.9(7) . .
C11 C12 C35 122.4(6) . .
C14 C13 C12 117.8(7) . .
C14 C13 H13 121.1 . .
C12 C13 H13 121.1 . .
C13 C14 C9 124.7(7) . .
C13 C14 O2 123.6(7) . .
C9 C14 O2 111.7(7) . .
O2 C15 C8 110.0(6) . .
O2 C15 C16 123.0(6) . .
C8 C15 C16 127.0(7) . .
C15 C16 C29 114.7(6) . .
C15 C16 C17 124.6(7) . .
C29 C16 C17 120.6(6) . .
C22 C17 C18 116.5(7) . .
C22 C17 C16 121.6(7) . .
C18 C17 C16 122.0(7) . .
C19 C18 C17 122.3(7) . .
C19 C18 H18 118.8 . .
C17 C18 H18 118.8 . .
C18 C19 C20 120.5(7) . .
C18 C19 H19 119.7 . .
C20 C19 H19 119.7 . .
C21 C20 C19 116.5(7) . .
C21 C20 C39 124.6(7) . .
C19 C20 C39 118.8(7) . .
C20 C21 C22 123.9(7) . .
C20 C21 H21 118.1 . .
C22 C21 H21 118.1 . .
C21 C22 C17 120.3(7) . .
C21 C22 C23 120.9(6) . .
C17 C22 C23 118.8(6) . .
C24 C23 C28 117.7(7) . .
C24 C23 C22 121.8(7) . .
C28 C23 C22 120.6(6) . .
C25 C24 C23 124.3(7) . .
C25 C24 H24 117.8 . .
C23 C24 H24 117.8 . .
C26 C25 C24 116.6(7) . .
C26 C25 C43 121.3(6) . .
C24 C25 C43 122.1(6) . .
C27 C26 C25 123.4(8) . .
C27 C26 H26 118.3 . .
C25 C26 H26 118.3 . .
C26 C27 C28 120.6(7) . .
C26 C27 H27 119.7 . .
C28 C27 H27 119.7 . .
C23 C28 C27 117.5(6) . .
C23 C28 C29 119.9(6) . .
C27 C28 C29 122.6(6) . .
C30 C29 C16 118.6(6) . .
C30 C29 C28 123.0(7) . .
C16 C29 C28 118.5(6) . .
O1 C30 C7 110.0(6) . .
O1 C30 C29 124.9(7) . .
C7 C30 C29 125.1(7) . .
C4B C31 C3B 106.5(4) . .
C4B C31 C3B 106.5(4) . 4_575
C3B C31 C3B 117.2(15) . 4_575
C4A C31 C3A 106.3(4) . .
C4A C31 C3A 106.3(4) . 4_575
C3A C31 C3A 125.1(14) . 4_575
C4B C31 C3 114.1(7) . .
C4A C31 C3 113.4(8) . .
C3B C31 C3 106.5(7) . .
C3B C31 C3 106.4(8) 4_575 .
C3A C31 C3 102.9(7) . .
C3A C31 C3 102.9(7) 4_575 .
C31 C3A H3A1 109.5 . .
C31 C3A H3A2 109.5 . .
H3A1 C3A H3A2 109.5 . .
C31 C3A H3A3 109.5 . .
H3A1 C3A H3A3 109.5 . .
H3A2 C3A H3A3 109.5 . .
C31 C4A H4A1 109.5 . .
C31 C4A H4A2 109.5 . .
H4A1 C4A H4A2 109.5 . .
C31 C4A H4A3 109.5 . .
H4A1 C4A H4A3 109.5 . .
H4A2 C4A H4A3 109.5 . .
C31 C3B H3B1 109.5 . .
C31 C3B H3B2 109.5 . .
H3B1 C3B H3B2 109.5 . .
C31 C3B H3B3 109.5 . .
H3B1 C3B H3B3 109.5 . .
H3B2 C3B H3B3 109.5 . .
C31 C4B H4B1 109.5 . .
C31 C4B H4B2 109.5 . .
H4B1 C4B H4B2 109.5 . .
C31 C4B H4B3 109.5 . .
H4B1 C4B H4B3 109.5 . .
H4B2 C4B H4B3 109.5 . .
C38 C35 C12 114.2(6) . .
C38 C35 C36 107.2(3) . .
C12 C35 C36 109.5(3) . .
C38 C35 C36 107.2(3) . 4_575
C12 C35 C36 109.5(3) . 4_575
C36 C35 C36 109.0(7) . 4_575
C35 C36 H36A 109.5 . .
C35 C36 H36B 109.5 . .
H36A C36 H36B 109.5 . .
C35 C36 H36C 109.5 . .
H36A C36 H36C 109.5 . .
H36B C36 H36C 109.5 . .
C35 C38 H38A 109.5 . .
C35 C38 H38B 109.5 . .
H38A C38 H38B 109.5 . .
C35 C38 H38C 109.5 . .
H38A C38 H38C 109.5 . .
H38B C38 H38C 109.5 . .
C41 C39 C20 112.9(6) . .
C41 C39 C40 107.2(4) . .
C20 C39 C40 109.6(4) . .
C41 C39 C40 107.2(4) . 4_575
C20 C39 C40 109.6(4) . 4_575
C40 C39 C40 110.2(7) . 4_575
C39 C40 H40A 109.5 . .
C39 C40 H40B 109.5 . .
H40A C40 H40B 109.5 . .
C39 C40 H40C 109.5 . .
H40A C40 H40C 109.5 . .
H40B C40 H40C 109.5 . .
C39 C41 H41A 109.5 . .
C39 C41 H41B 109.5 . .
H41A C41 H41B 109.5 . .
C39 C41 H41C 109.5 . .
H41A C41 H41C 109.5 . .
H41B C41 H41C 109.5 . .
C45 C43 C44 107.8(3) . 4_575
C45 C43 C44 107.8(3) . .
C44 C43 C44 109.7(7) 4_575 .
C45 C43 C25 113.6(6) . .
C44 C43 C25 108.9(3) 4_575 .
C44 C43 C25 108.9(3) . .
C43 C44 H44A 109.5 . .
C43 C44 H44B 109.5 . .
H44A C44 H44B 109.5 . .
C43 C44 H44C 109.5 . .
H44A C44 H44C 109.5 . .
H44B C44 H44C 109.5 . .
C43 C45 H45A 109.5 . .
C43 C45 H45B 109.5 . .
H45A C45 H45B 109.5 . .
C43 C45 H45C 109.5 . .
H45A C45 H45C 109.5 . .
H45B C45 H45C 109.5 . .
C1S C1S Cl3S 74.4(4) 4_565 .
C1S C1S Cl1S 74.5(4) 4_565 .
Cl3S C1S Cl1S 112.9(6) . .
C1S C1S Cl2S 74.6(4) 4_565 .
Cl3S C1S Cl2S 113.3(6) . .
Cl1S C1S Cl2S 113.3(7) . .
C1S Cl1S C1S 31.0(8) . 4_565
C1S Cl2S C1S 30.8(8) 4_565 .
C1S Cl3S C1S 31.2(9) 4_565 .

loop_
_geom_bond_atom_site_label_1
_geom_bond_atom_site_label_2
_geom_bond_distance
_geom_bond_site_symmetry_2
O1 C1 1.379(9) .
O1 C30 1.380(9) .
O2 C15 1.373(9) .
O2 C14 1.388(8) .
C1 C2 1.364(11) .
C1 C6 1.396(11) .
C2 C3 1.387(10) .
C2 H2 0.9500 .
C3 C4 1.396(11) .
C3 C31 1.555(11) .
C4 C5 1.369(11) .
C4 H4 0.9500 .
C5 C6 1.385(10) .
C5 H5 0.9500 .
C6 C7 1.441(10) .
C7 C30 1.401(10) .
C7 C8 1.423(10) .
C8 C15 1.386(10) .
C8 C9 1.446(10) .
C9 C14 1.378(10) .
C9 C10 1.396(10) .
C10 C11 1.357(10) .
C10 H10 0.9500 .
C11 C12 1.412(11) .
C11 H11 0.9500 .
C12 C13 1.385(10) .
C12 C35 1.522(10) .
C13 C14 1.376(11) .
C13 H13 0.9500 .
C15 C16 1.421(10) .
C16 C29 1.434(10) .
C16 C17 1.439(10) .
C17 C22 1.399(10) .
C17 C18 1.409(10) .
C18 C19 1.379(10) .
C18 H18 0.9500 .
C19 C20 1.426(10) .
C19 H19 0.9500 .
C20 C21 1.355(10) .
C20 C39 1.517(10) .
C21 C22 1.395(10) .
C21 H21 0.9500 .
C22 C23 1.469(10) .
C23 C24 1.412(10) .
C23 C28 1.423(10) .
C24 C25 1.379(10) .
C24 H24 0.9500 .
C25 C26 1.371(10) .
C25 C43 1.543(9) .
C26 C27 1.366(10) .
C26 H26 0.9500 .
C27 C28 1.436(10) .
C27 H27 0.9500 .
C28 C29 1.468(9) .
C29 C30 1.406(10) .
C31 C4B 1.511(6) .
C31 C4A 1.513(5) .
C31 C3B 1.543(5) .
C31 C3B 1.543(5) 4_575
C31 C3A 1.543(5) .
C31 C3A 1.543(5) 4_575
C3A H3A1 0.9800 .
C3A H3A2 0.9800 .
C3A H3A3 0.9800 .
C4A H4A1 0.9800 .
C4A H4A2 0.9800 .
C4A H4A3 0.9800 .
C3B H3B1 0.9800 .
C3B H3B2 0.9800 .
C3B H3B3 0.9800 .
C4B H4B1 0.9800 .
C4B H4B2 0.9800 .
C4B H4B3 0.9800 .
C35 C38 1.511(6) .
C35 C36 1.540(5) .
C35 C36 1.540(5) 4_575
C36 H36A 0.9800 .
C36 H36B 0.9800 .
C36 H36C 0.9800 .
C38 H38A 0.9800 .
C38 H38B 0.9800 .
C38 H38C 0.9800 .
C39 C41 1.514(6) .
C39 C40 1.541(6) .
C39 C40 1.541(6) 4_575
C40 H40A 0.9800 .
C40 H40B 0.9800 .
C40 H40C 0.9800 .
C41 H41A 0.9800 .
C41 H41B 0.9800 .
C41 H41C 0.9800 .
C43 C45 1.510(6) .
C43 C44 1.538(5) 4_575
C43 C44 1.538(5) .
C44 H44A 0.9800 .
C44 H44B 0.9800 .
C44 H44C 0.9800 .
C45 H45A 0.9800 .
C45 H45B 0.9800 .
C45 H45C 0.9800 .
C1S C1S 0.92(3) 4_565
C1S Cl3S 1.706(11) .
C1S Cl1S 1.721(11) .
C1S Cl2S 1.731(11) .
Cl1S C1S 1.721(11) 4_565
Cl2S C1S 1.731(11) 4_565
Cl3S C1S 1.706(11) 4_565

loop_
_geom_torsion_atom_site_label_1
_geom_torsion_atom_site_label_2
_geom_torsion_atom_site_label_3
_geom_torsion_atom_site_label_4
_geom_torsion
_geom_torsion_site_symmetry_4
C30 O1 C1 C2 180.000(2) .
C30 O1 C1 C6 0.000(2) .
O1 C1 C2 C3 180.000(3) .
C6 C1 C2 C3 0.000(3) .
C1 C2 C3 C4 0.000(4) .
C1 C2 C3 C31 180.000(3) .
C2 C3 C4 C5 0.000(3) .
C31 C3 C4 C5 180.000(3) .
C3 C4 C5 C6 0.000(4) .
C4 C5 C6 C1 0.000(3) .
C4 C5 C6 C7 180.000(3) .
C2 C1 C6 C5 0.000(3) .
O1 C1 C6 C5 180.000(2) .
C2 C1 C6 C7 180.000(3) .
O1 C1 C6 C7 0.000(2) .
C5 C6 C7 C30 180.000(3) .
C1 C6 C7 C30 0.000(2) .
C5 C6 C7 C8 0.000(4) .
C1 C6 C7 C8 180.000(3) .
C30 C7 C8 C15 0.000(2) .
C6 C7 C8 C15 180.000(2) .
C30 C7 C8 C9 180.000(2) .
C6 C7 C8 C9 0.000(4) .
C15 C8 C9 C14 0.000(2) .
C7 C8 C9 C14 180.000(2) .
C15 C8 C9 C10 180.000(2) .
C7 C8 C9 C10 0.000(3) .
C14 C9 C10 C11 0.000(3) .
C8 C9 C10 C11 180.000(3) .
C9 C10 C11 C12 0.000(2) .
C10 C11 C12 C13 0.000(3) .
C10 C11 C12 C35 180.000(2) .
C11 C12 C13 C14 0.000(2) .
C35 C12 C13 C14 180.000(2) .
C12 C13 C14 C9 0.000(2) .
C12 C13 C14 O2 180.000(2) .
C10 C9 C14 C13 0.000(3) .
C8 C9 C14 C13 180.000(2) .
C10 C9 C14 O2 180.000(2) .
C8 C9 C14 O2 0.000(1) .
C15 O2 C14 C13 180.000(2) .
C15 O2 C14 C9 0.000(2) .
C14 O2 C15 C8 0.000(2) .
C14 O2 C15 C16 180.000(1) .
C7 C8 C15 O2 180.000(1) .
C9 C8 C15 O2 0.000(1) .
C7 C8 C15 C16 0.000(2) .
C9 C8 C15 C16 180.000(2) .
O2 C15 C16 C29 180.000(2) .
C8 C15 C16 C29 0.000(2) .
O2 C15 C16 C17 0.000(2) .
C8 C15 C16 C17 180.000(2) .
C15 C16 C17 C22 180.000(1) .
C29 C16 C17 C22 0.000(2) .
C15 C16 C17 C18 0.000(2) .
C29 C16 C17 C18 180.000(1) .
C22 C17 C18 C19 0.000(1) .
C16 C17 C18 C19 180.000(1) .
C17 C18 C19 C20 0.000(1) .
C18 C19 C20 C21 0.000(1) .
C18 C19 C20 C39 180.000(1) .
C19 C20 C21 C22 0.000(1) .
C39 C20 C21 C22 180.000(1) .
C20 C21 C22 C17 0.000(1) .
C20 C21 C22 C23 180.000(1) .
C18 C17 C22 C21 0.000(1) .
C16 C17 C22 C21 180.000(1) .
C18 C17 C22 C23 180.000(1) .
C16 C17 C22 C23 0.000(1) .
C21 C22 C23 C24 0.000(1) .
C17 C22 C23 C24 180.000(1) .
C21 C22 C23 C28 180.000(1) .
C17 C22 C23 C28 0.000(1) .
C28 C23 C24 C25 0.000(1) .
C22 C23 C24 C25 180.000(1) .
C23 C24 C25 C26 0.000(1) .
C23 C24 C25 C43 180.000(1) .
C24 C25 C26 C27 0.000(2) .
C43 C25 C26 C27 180.000(2) .
C25 C26 C27 C28 0.000(2) .
C24 C23 C28 C27 0.000(2) .
C22 C23 C28 C27 180.000(1) .
C24 C23 C28 C29 180.000(1) .
C22 C23 C28 C29 0.000(1) .
C26 C27 C28 C23 0.000(2) .
C26 C27 C28 C29 180.000(1) .
C15 C16 C29 C30 0.000(2) .
C17 C16 C29 C30 180.000(2) .
C15 C16 C29 C28 180.000(1) .
C17 C16 C29 C28 0.000(2) .
C23 C28 C29 C30 180.000(2) .
C27 C28 C29 C30 0.000(2) .
C23 C28 C29 C16 0.000(2) .
C27 C28 C29 C16 180.000(1) .
C1 O1 C30 C7 0.000(2) .
C1 O1 C30 C29 180.000(2) .
C8 C7 C30 O1 180.000(1) .
C6 C7 C30 O1 0.000(2) .
C8 C7 C30 C29 0.000(2) .
C6 C7 C30 C29 180.000(2) .
C16 C29 C30 O1 180.000(1) .
C28 C29 C30 O1 0.000(2) .
C16 C29 C30 C7 0.000(2) .
C28 C29 C30 C7 180.000(2) .
C2 C3 C31 C4B 0.000(4) .
C4 C3 C31 C4B 180.000(4) .
C2 C3 C31 C4A 180.000(4) .
C4 C3 C31 C4A 0.000(4) .
C2 C3 C31 C3B 117.2(6) .
C4 C3 C31 C3B -62.8(6) .
C2 C3 C31 C3B -117.2(6) 4_575
C4 C3 C31 C3B 62.8(6) 4_575
C2 C3 C31 C3A 65.6(5) .
C4 C3 C31 C3A -114.4(5) .
C2 C3 C31 C3A -65.6(6) 4_575
C4 C3 C31 C3A 114.4(6) 4_575
C13 C12 C35 C38 180.000(2) .
C11 C12 C35 C38 0.000(2) .
C13 C12 C35 C36 -59.8(4) .
C11 C12 C35 C36 120.2(4) .
C13 C12 C35 C36 59.8(4) 4_575
C11 C12 C35 C36 -120.2(4) 4_575
C21 C20 C39 C41 0.000(1) .
C19 C20 C39 C41 180.000(0) .
C21 C20 C39 C40 -119.5(4) .
C19 C20 C39 C40 60.5(4) .
C21 C20 C39 C40 119.5(4) 4_575
C19 C20 C39 C40 -60.5(4) 4_575
C26 C25 C43 C45 180.000(1) .
C24 C25 C43 C45 0.000(1) .
C26 C25 C43 C44 59.8(4) 4_575
C24 C25 C43 C44 -120.2(4) 4_575
C26 C25 C43 C44 -59.8(4) .
C24 C25 C43 C44 120.2(4) .
Cl3S C1S Cl1S C1S -65.2(7) 4_565
Cl2S C1S Cl1S C1S 65.2(7) 4_565
Cl3S C1S Cl2S C1S 65.0(7) 4_565
Cl1S C1S Cl2S C1S -65.2(7) 4_565
Cl1S C1S Cl3S C1S 65.3(7) 4_565
Cl2S C1S Cl3S C1S -65.1(7) 4_565
